data_7230561
loop_
_publ_author_name
'Kretzschmar, B. S. M.'
'Assim, K.'
'Preu\&s, A.'
'Heft, A.'
'Korb, M.'
'P\"ugner, M.'
'Lampke, T.'
'Gr\"unler, B.'
'Lang, H.'

_publ_section_title
;
 Cobalt and manganese carboxylates for metal oxide thin film deposition by
 applying the atmospheric pressure combustion chemical vapour deposition
 process
;
_journal_issue 28
_journal_name_full 'RSC Advances'
_journal_page_first 15632
_journal_paper_doi 10.1039/C8RA02288G
_journal_volume 8
_journal_year 2018
_chemical_formula_moiety 'C10 H18 Mn O8'
_chemical_formula_sum 'C10 H18 Mn O8'
_chemical_formula_weight 321.18
_chemical_name_systematic
;
 ?
;
_space_group_crystal_system monoclinic
_space_group_IT_number 14
_space_group_name_Hall '-P 2ybc'
_space_group_name_H-M_alt 'P 1 21/c 1'
_symmetry_space_group_name_Hall '-P 2ybc'
_symmetry_space_group_name_H-M 'P 1 21/c 1'
_atom_sites_solution_hydrogens geom
_audit_creation_method SHELXL-2013
_audit_update_record
;
2017-09-08 deposited with the CCDC.
2018-04-18 downloaded from the CCDC.
;
_cell_angle_alpha 90
_cell_angle_beta 93.145(5)
_cell_angle_gamma 90
_cell_formula_units_Z 4
_cell_length_a 8.7974(5)
_cell_length_b 6.6960(4)
_cell_length_c 23.1544(15)
_cell_measurement_reflns_used 2452
_cell_measurement_temperature 110.8(2)
_cell_measurement_theta_max 27.8470
_cell_measurement_theta_min 3.5030
_cell_volume 1361.91(14)
_computing_cell_refinement
;
CrysAlisPro, Agilent Technologies,
Version 1.171.36.28 (release 01-02-2013 CrysAlis171 .NET)
(compiled Feb  1 2013,16:14:44)
;
_computing_data_collection
;
CrysAlisPro, Agilent Technologies,
Version 1.171.36.28 (release 01-02-2013 CrysAlis171 .NET)
(compiled Feb  1 2013,16:14:44)
;
_computing_data_reduction
;
CrysAlisPro, Agilent Technologies,
Version 1.171.36.28 (release 01-02-2013 CrysAlis171 .NET)
(compiled Feb  1 2013,16:14:44)
;
_computing_structure_refinement 'SHELXL-2013 (Sheldrick, 2013)'
_computing_structure_solution 'SHELXS-2013 (Sheldrick, 2013)'
_diffrn_ambient_temperature 110.8(2)
_diffrn_measured_fraction_theta_full 0.992
_diffrn_measured_fraction_theta_max 0.992
_diffrn_measurement_device_type 'oxford gemini s'
_diffrn_measurement_method '\w scans'
_diffrn_radiation_type MoK\a
_diffrn_radiation_wavelength 0.71073
_diffrn_reflns_av_R_equivalents 0.0285
_diffrn_reflns_av_unetI/netI 0.0412
_diffrn_reflns_Laue_measured_fraction_full 0.992
_diffrn_reflns_Laue_measured_fraction_max 0.992
_diffrn_reflns_limit_h_max 6
_diffrn_reflns_limit_h_min -10
_diffrn_reflns_limit_k_max 7
_diffrn_reflns_limit_k_min -5
_diffrn_reflns_limit_l_max 26
_diffrn_reflns_limit_l_min -27
_diffrn_reflns_number 5188
_diffrn_reflns_point_group_measured_fraction_full 0.992
_diffrn_reflns_point_group_measured_fraction_max 0.992
_diffrn_reflns_theta_full 25.000
_diffrn_reflns_theta_max 24.995
_diffrn_reflns_theta_min 2.989
_diffrn_standards_decay_% 0
_diffrn_standards_interval_count 50
_diffrn_standards_interval_time 10
_diffrn_standards_number 2
_exptl_absorpt_coefficient_mu 1.000
_exptl_absorpt_correction_T_max 1.00000
_exptl_absorpt_correction_T_min 0.73179
_exptl_absorpt_correction_type multi-scan
_exptl_absorpt_process_details
;
CrysAlisPro, Agilent Technologies,
Version 1.171.36.28 (release 01-02-2013 CrysAlis171 .NET)
(compiled Feb  1 2013,16:14:44)
Empirical absorption correction using spherical harmonics,
 implemented in SCALE3 ABSPACK scaling algorithm.
;
_exptl_crystal_colour colorless
_exptl_crystal_density_diffrn 1.566
_exptl_crystal_description block
_exptl_crystal_F_000 668
_exptl_crystal_size_max 0.3
_exptl_crystal_size_mid 0.3
_exptl_crystal_size_min 0.2
_refine_diff_density_max 1.412
_refine_diff_density_min -1.054
_refine_diff_density_rms 0.123
_refine_ls_extinction_method none
_refine_ls_goodness_of_fit_ref 1.140
_refine_ls_hydrogen_treatment constr
_refine_ls_matrix_type full
_refine_ls_number_parameters 174
_refine_ls_number_reflns 2369
_refine_ls_number_restraints 0
_refine_ls_restrained_S_all 1.140
_refine_ls_R_factor_all 0.0676
_refine_ls_R_factor_gt 0.0614
_refine_ls_shift/su_max 0.000
_refine_ls_shift/su_mean 0.000
_refine_ls_structure_factor_coef Fsqd
_refine_ls_weighting_details 'w=1/[\s^2^(Fo^2^)+(0.0484P)^2^+10.0066P] where P=(Fo^2^+2Fc^2^)/3'
_refine_ls_weighting_scheme calc
_refine_ls_wR_factor_gt 0.1519
_refine_ls_wR_factor_ref 0.1547
_reflns_Friedel_coverage 0.000
_reflns_number_gt 2127
_reflns_number_total 2369
_reflns_threshold_expression 'I > 2\s(I)'
_cod_data_source_file c8ra02288g2.cif
_cod_data_source_block KP-97
_cod_database_code 7230561
_shelx_space_group_comment
;
The symmetry employed for this shelxl refinement is uniquely defined
by the following loop, which should always be used as a source of
symmetry information in preference to the above space-group names.
They are only intended as comments.
;
_shelxl_version_number 2013-4

loop_
_space_group_symop_operation_xyz
'x, y, z'
'-x, y+1/2, -z+1/2'
'-x, -y, -z'
'x, -y-1/2, z-1/2'

loop_
_atom_site_label
_atom_site_type_symbol
_atom_site_fract_x
_atom_site_fract_y
_atom_site_fract_z
_atom_site_U_iso_or_equiv
_atom_site_adp_type
_atom_site_occupancy
_atom_site_site_symmetry_order
_atom_site_calc_flag
_atom_site_refinement_flags_posn
_atom_site_refinement_flags_adp
C1 C 0.5429(5) -0.1346(7) 0.3026(2) 0.0114(10) Uani 1 1 d . .
C2 C 0.5576(5) 0.0560(7) 0.3377(2) 0.0113(10) Uani 1 1 d . .
H2A H 0.5782 0.0244 0.3783 0.014 Uiso 1 1 calc R U
H2B H 0.6413 0.1358 0.3247 0.014 Uiso 1 1 calc R U
C3 C 0.4219(6) 0.3594(7) 0.3568(2) 0.0166(11) Uani 1 1 d . .
H3A H 0.3597 0.4511 0.3333 0.020 Uiso 1 1 calc R U
H3B H 0.5255 0.4094 0.3590 0.020 Uiso 1 1 calc R U
C4 C 0.3636(6) 0.3494(9) 0.4164(2) 0.0229(12) Uani 1 1 d . .
H4A H 0.3411 0.4829 0.4298 0.027 Uiso 1 1 calc R U
H4B H 0.2705 0.2717 0.4157 0.027 Uiso 1 1 calc R U
C5 C 0.4224(7) 0.2378(9) 0.5112(3) 0.0302(14) Uani 1 1 d . .
H5A H 0.3982 0.3669 0.5262 0.045 Uiso 1 1 calc R U
H5B H 0.5000 0.1765 0.5360 0.045 Uiso 1 1 calc R U
H5C H 0.3329 0.1555 0.5096 0.045 Uiso 1 1 calc R U
C6 C 0.0229(5) -0.2370(7) 0.1986(2) 0.0114(10) Uani 1 1 d . .
C7 C 0.0295(5) -0.4261(7) 0.1632(2) 0.0110(10) Uani 1 1 d . .
H7A H 0.0491 -0.3934 0.1235 0.013 Uiso 1 1 calc R U
H7B H 0.1116 -0.5107 0.1786 0.013 Uiso 1 1 calc R U
C8 C -0.1045(6) -0.7364(7) 0.1492(2) 0.0143(10) Uani 1 1 d . .
H8A H -0.2037 -0.7963 0.1532 0.017 Uiso 1 1 calc R U
H8B H -0.0329 -0.8035 0.1760 0.017 Uiso 1 1 calc R U
C9 C -0.0571(6) -0.7729(8) 0.0883(2) 0.0189(11) Uani 1 1 d . .
H9A H 0.0421 -0.7139 0.0835 0.023 Uiso 1 1 calc R U
H9B H -0.0497 -0.9154 0.0814 0.023 Uiso 1 1 calc R U
C10 C -0.1353(7) -0.7375(10) -0.0093(2) 0.0313(14) Uani 1 1 d . .
H10A H -0.0373 -0.6863 -0.0181 0.047 Uiso 1 1 calc R U
H10B H -0.2121 -0.6802 -0.0353 0.047 Uiso 1 1 calc R U
H10C H -0.1359 -0.8801 -0.0136 0.047 Uiso 1 1 calc R U
O1 O 0.4199(4) -0.1685(5) 0.27257(15) 0.0141(7) Uani 1 1 d . .
O2 O 0.6589(4) -0.2459(5) 0.30545(15) 0.0149(8) Uani 1 1 d . .
O3 O 0.4181(4) 0.1652(5) 0.33024(15) 0.0134(7) Uani 1 1 d . .
O4 O 0.4755(4) 0.2592(6) 0.45485(16) 0.0236(9) Uani 1 1 d . .
O5 O -0.0931(4) -0.2039(5) 0.22594(14) 0.0131(7) Uani 1 1 d . .
O6 O 0.1392(4) -0.1274(5) 0.19761(15) 0.0149(8) Uani 1 1 d . .
O7 O -0.1119(4) -0.5292(5) 0.16510(15) 0.0125(7) Uani 1 1 d . .
O8 O -0.1655(5) -0.6876(6) 0.04812(16) 0.0260(9) Uani 1 1 d . .
Mn1 Mn 0.25533(8) 0.06407(11) 0.25853(3) 0.0104(2) Uani 1 1 d . .

loop_
_atom_site_aniso_label
_atom_site_aniso_U_11
_atom_site_aniso_U_22
_atom_site_aniso_U_33
_atom_site_aniso_U_23
_atom_site_aniso_U_13
_atom_site_aniso_U_12
C1 0.011(2) 0.008(2) 0.015(2) 0.0025(19) 0.0052(19) 0.000(2)
C2 0.007(2) 0.010(2) 0.017(2) -0.002(2) -0.0004(18) 0.0027(19)
C3 0.016(2) 0.006(2) 0.027(3) -0.007(2) -0.002(2) 0.004(2)
C4 0.020(3) 0.017(3) 0.031(3) -0.009(2) 0.001(2) 0.005(2)
C5 0.040(4) 0.022(3) 0.030(3) -0.004(3) 0.010(3) -0.002(3)
C6 0.010(2) 0.011(2) 0.013(2) 0.0031(19) -0.0020(18) -0.002(2)
C7 0.007(2) 0.010(2) 0.016(2) 0.003(2) 0.0019(17) -0.0018(19)
C8 0.018(2) 0.006(2) 0.019(3) -0.001(2) 0.001(2) -0.002(2)
C9 0.018(3) 0.014(3) 0.025(3) -0.005(2) 0.003(2) 0.000(2)
C10 0.035(3) 0.038(4) 0.020(3) -0.002(3) -0.001(2) 0.002(3)
O1 0.0123(17) 0.0071(16) 0.0234(19) -0.0005(14) 0.0052(14) 0.0050(14)
O2 0.0152(17) 0.0120(18) 0.0178(18) -0.0009(14) 0.0041(14) 0.0018(15)
O3 0.0123(17) 0.0073(17) 0.0206(18) -0.0049(14) 0.0011(14) 0.0024(14)
O4 0.032(2) 0.017(2) 0.021(2) 0.0005(16) 0.0043(16) 0.0017(17)
O5 0.0114(16) 0.0109(17) 0.0175(18) -0.0035(14) 0.0055(13) -0.0023(14)
O6 0.0132(17) 0.0103(17) 0.0213(19) -0.0007(14) 0.0025(14) -0.0047(15)
O7 0.0112(16) 0.0041(16) 0.0224(18) -0.0036(14) 0.0032(13) -0.0027(13)
O8 0.034(2) 0.025(2) 0.019(2) -0.0044(17) -0.0017(17) 0.0075(19)
Mn1 0.0083(4) 0.0067(4) 0.0164(4) -0.0003(3) 0.0019(3) -0.0003(3)

loop_
_atom_type_symbol
_atom_type_description
_atom_type_scat_dispersion_real
_atom_type_scat_dispersion_imag
_atom_type_scat_source
C C 0.0033 0.0016 'International Tables Vol C Tables 4.2.6.8 and 6.1.1.4'
O O 0.0106 0.0060 'International Tables Vol C Tables 4.2.6.8 and 6.1.1.4'
Mn Mn 0.3368 0.7283 'International Tables Vol C Tables 4.2.6.8 and 6.1.1.4'
H H 0.0000 0.0000 'International Tables Vol C Tables 4.2.6.8 and 6.1.1.4'

loop_
_geom_angle_atom_site_label_1
_geom_angle_atom_site_label_2
_geom_angle_atom_site_label_3
_geom_angle
_geom_angle_site_symmetry_1
_geom_angle_site_symmetry_3
O2 C1 O1 125.7(5) . .
O2 C1 C2 115.1(4) . .
O1 C1 C2 119.2(4) . .
O3 C2 C1 108.6(4) . .
O3 C2 H2A 110.0 . .
C1 C2 H2A 110.0 . .
O3 C2 H2B 110.0 . .
C1 C2 H2B 110.0 . .
H2A C2 H2B 108.4 . .
O3 C3 C4 110.6(4) . .
O3 C3 H3A 109.5 . .
C4 C3 H3A 109.5 . .
O3 C3 H3B 109.5 . .
C4 C3 H3B 109.5 . .
H3A C3 H3B 108.1 . .
O4 C4 C3 109.5(4) . .
O4 C4 H4A 109.8 . .
C3 C4 H4A 109.8 . .
O4 C4 H4B 109.8 . .
C3 C4 H4B 109.8 . .
H4A C4 H4B 108.2 . .
O4 C5 H5A 109.5 . .
O4 C5 H5B 109.5 . .
H5A C5 H5B 109.5 . .
O4 C5 H5C 109.5 . .
H5A C5 H5C 109.5 . .
H5B C5 H5C 109.5 . .
O5 C6 O6 126.4(5) . .
O5 C6 C7 118.7(4) . .
O6 C6 C7 115.0(4) . .
O7 C7 C6 109.2(4) . .
O7 C7 H7A 109.8 . .
C6 C7 H7A 109.8 . .
O7 C7 H7B 109.8 . .
C6 C7 H7B 109.8 . .
H7A C7 H7B 108.3 . .
O7 C8 C9 114.5(4) . .
O7 C8 H8A 108.6 . .
C9 C8 H8A 108.6 . .
O7 C8 H8B 108.6 . .
C9 C8 H8B 108.6 . .
H8A C8 H8B 107.6 . .
O8 C9 C8 109.7(4) . .
O8 C9 H9A 109.7 . .
C8 C9 H9A 109.7 . .
O8 C9 H9B 109.7 . .
C8 C9 H9B 109.7 . .
H9A C9 H9B 108.2 . .
O8 C10 H10A 109.5 . .
O8 C10 H10B 109.5 . .
H10A C10 H10B 109.5 . .
O8 C10 H10C 109.5 . .
H10A C10 H10C 109.5 . .
H10B C10 H10C 109.5 . .
C1 O1 Mn1 120.0(3) . .
C1 O2 Mn1 129.4(3) . 2_645
C2 O3 C3 114.3(4) . .
C2 O3 Mn1 116.4(3) . .
C3 O3 Mn1 126.1(3) . .
C5 O4 C4 111.5(4) . .
C6 O5 Mn1 121.6(3) . 2_545
C6 O6 Mn1 134.4(3) . .
C7 O7 C8 114.0(4) . .
C7 O7 Mn1 114.0(3) . 2_545
C8 O7 Mn1 119.4(3) . 2_545
C10 O8 C9 111.6(4) . .
O2 Mn1 O6 94.29(13) 2_655 .
O2 Mn1 O1 106.20(13) 2_655 .
O6 Mn1 O1 87.61(14) . .
O2 Mn1 O5 87.03(13) 2_655 2
O6 Mn1 O5 104.32(13) . 2
O1 Mn1 O5 161.67(13) . 2
O2 Mn1 O3 95.68(13) 2_655 .
O6 Mn1 O3 159.99(13) . .
O1 Mn1 O3 72.96(13) . .
O5 Mn1 O3 93.50(13) 2 .
O2 Mn1 O7 157.62(13) 2_655 2
O6 Mn1 O7 94.70(13) . 2
O1 Mn1 O7 94.61(12) . 2
O5 Mn1 O7 70.90(12) 2 2
O3 Mn1 O7 82.43(12) . 2

loop_
_geom_bond_atom_site_label_1
_geom_bond_atom_site_label_2
_geom_bond_distance
_geom_bond_site_symmetry_2
C1 O2 1.262(6) .
C1 O1 1.274(6) .
C1 C2 1.515(7) .
C2 O3 1.430(5) .
C2 H2A 0.9700 .
C2 H2B 0.9700 .
C3 O3 1.438(6) .
C3 C4 1.501(8) .
C3 H3A 0.9700 .
C3 H3B 0.9700 .
C4 O4 1.424(7) .
C4 H4A 0.9700 .
C4 H4B 0.9700 .
C5 O4 1.417(7) .
C5 H5A 0.9600 .
C5 H5B 0.9600 .
C5 H5C 0.9600 .
C6 O5 1.250(6) .
C6 O6 1.260(6) .
C6 C7 1.512(7) .
C7 O7 1.425(5) .
C7 H7A 0.9700 .
C7 H7B 0.9700 .
C8 O7 1.438(6) .
C8 C9 1.511(7) .
C8 H8A 0.9700 .
C8 H8B 0.9700 .
C9 O8 1.416(6) .
C9 H9A 0.9700 .
C9 H9B 0.9700 .
C10 O8 1.410(7) .
C10 H10A 0.9600 .
C10 H10B 0.9600 .
C10 H10C 0.9600 .
O1 Mn1 2.139(3) .
O2 Mn1 2.123(3) 2_645
O3 Mn1 2.237(3) .
O5 Mn1 2.153(3) 2_545
O6 Mn1 2.126(3) .
O7 Mn1 2.314(3) 2_545
Mn1 O2 2.123(3) 2_655
Mn1 O5 2.153(3) 2
Mn1 O7 2.314(3) 2

loop_
_geom_torsion_atom_site_label_1
_geom_torsion_atom_site_label_2
_geom_torsion_atom_site_label_3
_geom_torsion_atom_site_label_4
_geom_torsion
_geom_torsion_site_symmetry_4
O2 C1 C2 O3 -179.9(4) .
O1 C1 C2 O3 1.3(6) .
O3 C3 C4 O4 74.5(5) .
O5 C6 C7 O7 4.1(6) .
O6 C6 C7 O7 -176.3(4) .
O7 C8 C9 O8 -62.2(6) .
O2 C1 O1 Mn1 -166.6(4) .
C2 C1 O1 Mn1 12.0(6) .
O1 C1 O2 Mn1 31.7(7) 2_645
C2 C1 O2 Mn1 -147.0(3) 2_645
C1 C2 O3 C3 -174.2(4) .
C1 C2 O3 Mn1 -13.0(5) .
C4 C3 O3 C2 -93.7(5) .
C4 C3 O3 Mn1 107.3(4) .
C3 C4 O4 C5 -177.1(5) .
O6 C6 O5 Mn1 -163.8(4) 2_545
C7 C6 O5 Mn1 15.6(6) 2_545
O5 C6 O6 Mn1 33.2(7) .
C7 C6 O6 Mn1 -146.3(3) .
C6 C7 O7 C8 -161.3(4) .
C6 C7 O7 Mn1 -19.5(4) 2_545
C9 C8 O7 C7 -60.9(5) .
C9 C8 O7 Mn1 159.5(3) 2_545
C8 C9 O8 C10 -173.2(5) .
